data_4026139
loop_
_publ_author_name
'Marco Blangetti'
'Gianluca Croce'
'Annamaria Deagostino'
'Eleonora Mussano'
'Cristina Prandi'
'Paolo Venturello'

_publ_contact_author_address
;Dipartimento di Chimica Generale e Chimica Organica, Universit\`a di Torino,
Corso Massimo D?Azeglio, 48, I-10125 Torino, Italy
;
_publ_contact_author_email cristina.prandi@unito.it
_publ_contact_author_name 'Cristina Prandi'
_publ_section_title
;
 Asymmetric Synthesis of Ethoxydienamines in Superbasic Medium Mediated by
 Chiral Sulfinyl Group
;
_journal_name_full 'Journal of Organic Chemistry'
_journal_page_first 1814
_journal_page_last 1820
_journal_paper_doi 10.1021/jo1024943
_journal_volume 76
_journal_year 2011
_chemical_formula_sum 'C21 H17.5 N0 O3.5 S1.75'
_chemical_formula_weight 381.96
_chemical_name_systematic
;
 ?
;
_space_group_IT_number 19
_symmetry_cell_setting orthorhombic
_symmetry_space_group_name_Hall 'P 2ac 2ab'
_symmetry_space_group_name_H-M 'P 21 21 21'
_atom_sites_solution_hydrogens geom
_atom_sites_solution_primary direct
_atom_sites_solution_secondary difmap
_audit_creation_method SHELXL-97
_cell_angle_alpha 90.000(5)
_cell_angle_beta 90.000(5)
_cell_angle_gamma 90.000(5)
_cell_formula_units_Z 4
_cell_length_a 6.028(5)
_cell_length_b 16.365(5)
_cell_length_c 18.570(5)
_cell_measurement_temperature 293(2)
_cell_volume 1831.9(17)
_computing_structure_refinement 'SHELXL-97 (Sheldrick, 1997)'
_diffrn_ambient_temperature 293(2)
_diffrn_measured_fraction_theta_full 0.975
_diffrn_measured_fraction_theta_max 0.975
_diffrn_radiation_monochromator graphite
_diffrn_radiation_source 'fine-focus sealed tube'
_diffrn_radiation_type MoK\a
_diffrn_radiation_wavelength 0.71073
_diffrn_reflns_av_R_equivalents 0.0406
_diffrn_reflns_av_sigmaI/netI 0.0228
_diffrn_reflns_limit_h_max 8
_diffrn_reflns_limit_h_min -8
_diffrn_reflns_limit_k_max 23
_diffrn_reflns_limit_k_min -24
_diffrn_reflns_limit_l_max 27
_diffrn_reflns_limit_l_min -27
_diffrn_reflns_number 59713
_diffrn_reflns_theta_full 31.81
_diffrn_reflns_theta_max 31.81
_diffrn_reflns_theta_min 4.39
_exptl_absorpt_coefficient_mu 0.283
_exptl_crystal_density_diffrn 1.385
_exptl_crystal_F_000 798
_refine_diff_density_max 0.352
_refine_diff_density_min -0.275
_refine_diff_density_rms 0.040
_refine_ls_abs_structure_details 'Flack H D (1983), Acta Cryst. A39, 876-881'
_refine_ls_abs_structure_Flack -0.04(8)
_refine_ls_extinction_method none
_refine_ls_goodness_of_fit_ref 1.039
_refine_ls_hydrogen_treatment mixed
_refine_ls_matrix_type full
_refine_ls_number_parameters 217
_refine_ls_number_reflns 6039
_refine_ls_number_restraints 0
_refine_ls_restrained_S_all 1.039
_refine_ls_R_factor_all 0.0718
_refine_ls_R_factor_gt 0.0453
_refine_ls_shift/su_max 0.033
_refine_ls_shift/su_mean 0.002
_refine_ls_structure_factor_coef Fsqd
_refine_ls_weighting_details 'calc w=1/[\s^2^(Fo^2^)+(0.0612P)^2^+0.2802P] where P=(Fo^2^+2Fc^2^)/3'
_refine_ls_weighting_scheme calc
_refine_ls_wR_factor_gt 0.1094
_refine_ls_wR_factor_ref 0.1237
_reflns_number_gt 4475
_reflns_number_total 6039
_reflns_threshold_expression >2sigma(I)
_cod_data_source_file jo1024943_si_001.cif
_cod_data_source_block cri_s2_long
_cod_original_formula_sum 'C21 H17.50 N0 O3.50 S1.75'
_cod_database_code 4026139

loop_
_symmetry_equiv_pos_as_xyz
'x, y, z'
'-x+1/2, -y, z+1/2'
'x+1/2, -y+1/2, -z'
'-x, y+1/2, -z+1/2'

loop_
_atom_site_label
_atom_site_type_symbol
_atom_site_fract_x
_atom_site_fract_y
_atom_site_fract_z
_atom_site_U_iso_or_equiv
_atom_site_adp_type
_atom_site_occupancy
_atom_site_symmetry_multiplicity
_atom_site_calc_flag
_atom_site_refinement_flags
S001 S 0.26744(8) 0.50451(3) 0.55100(2) 0.04941(13) Uani 1 1 d .
O002 O 0.3472(2) 0.31203(7) 0.69697(7) 0.0465(3) Uani 1 1 d .
N001 N 0.2747(3) 0.46336(9) 0.63314(7) 0.0418(3) Uani 1 1 d .
H001 H 0.1553 0.4570 0.6579 0.050 Uiso 1 1 calc R
O004 O 0.4159(3) 0.46173(9) 0.50041(7) 0.0629(4) Uani 1 1 d .
C005 C 0.6633(3) 0.30631(11) 0.61833(9) 0.0439(4) Uani 1 1 d .
H005 H 0.6594 0.2496 0.6208 0.053 Uiso 1 1 calc R
C006 C 0.4927(3) 0.43822(10) 0.66202(8) 0.0355(3) Uani 1 1 d .
H006 H 0.6078 0.4624 0.6314 0.043 Uiso 1 1 calc R
C007 C 0.6084(3) 0.61560(12) 0.53990(9) 0.0486(4) Uani 1 1 d .
H007 H 0.6756 0.5780 0.5093 0.058 Uiso 1 1 calc R
C008 C 0.8317(3) 0.34239(13) 0.57280(10) 0.0501(4) Uani 1 1 d .
H008 H 0.8312 0.3989 0.5676 0.060 Uiso 1 1 calc R
C009 C 0.4089(3) 0.59722(11) 0.57258(8) 0.0420(4) Uani 1 1 d .
C010 C 0.3199(4) 0.22514(12) 0.69203(11) 0.0529(5) Uani 1 1 d .
H01A H 0.4470 0.1977 0.7130 0.064 Uiso 1 1 calc R
H01B H 0.3080 0.2088 0.6420 0.064 Uiso 1 1 calc R
C011 C 0.5134(3) 0.34687(10) 0.65708(8) 0.0386(3) Uani 1 1 d .
C012 C 0.1135(5) 0.20230(15) 0.73180(14) 0.0698(6) Uani 1 1 d .
H01A H 0.0922 0.1442 0.7292 0.105 Uiso 1 1 calc R
H01B H -0.0114 0.2295 0.7105 0.105 Uiso 1 1 calc R
H01C H 0.1270 0.2185 0.7813 0.105 Uiso 1 1 calc R
C013 C 0.9860(4) 0.30074(17) 0.53816(12) 0.0664(6) Uani 1 1 d .
H01D H 0.9915 0.2441 0.5422 0.080 Uiso 1 1 calc R
H01E H 1.0893 0.3280 0.5098 0.080 Uiso 1 1 calc R
C014 C 0.6104(4) 0.74798(11) 0.59718(10) 0.0521(5) Uani 1 1 d .
C015 C 0.7750(4) 0.48021(13) 0.84110(10) 0.0580(5) Uani 1 1 d .
H015 H 0.9108 0.4690 0.8627 0.070 Uiso 1 1 calc R
C016 C 0.7328(3) 0.45277(12) 0.77166(9) 0.0473(4) Uani 1 1 d .
H016 H 0.8409 0.4236 0.7469 0.057 Uiso 1 1 calc R
C017 C 0.4155(4) 0.53960(11) 0.84623(10) 0.0531(5) Uani 1 1 d .
H017 H 0.3079 0.5687 0.8714 0.064 Uiso 1 1 calc R
C018 C 0.7078(4) 0.69028(12) 0.55290(10) 0.0528(4) Uani 1 1 d .
H018 H 0.8433 0.7020 0.5313 0.063 Uiso 1 1 calc R
C019 C 0.6175(4) 0.52369(12) 0.87794(10) 0.0563(5) Uani 1 1 d .
H019 H 0.6468 0.5424 0.9243 0.068 Uiso 1 1 calc R
C020 C 0.5295(3) 0.46879(9) 0.73899(8) 0.0357(3) Uani 1 1 d .
C021 C 0.3073(4) 0.65362(12) 0.61757(10) 0.0524(5) Uani 1 1 d .
H021 H 0.1728 0.6413 0.6396 0.063 Uiso 1 1 calc R
C022 C 0.3720(3) 0.51224(10) 0.77667(9) 0.0432(4) Uani 1 1 d .
H022 H 0.2355 0.5234 0.7555 0.052 Uiso 1 1 calc R
C023 C 0.4090(4) 0.72871(13) 0.62934(11) 0.0575(5) Uani 1 1 d .
H023 H 0.3410 0.7667 0.6593 0.069 Uiso 1 1 calc R
C024 C 0.7165(6) 0.82970(13) 0.60923(13) 0.0758(7) Uani 1 1 d .
H02A H 0.8536 0.8324 0.5830 0.114 Uiso 1 1 calc R
H02B H 0.7453 0.8370 0.6597 0.114 Uiso 1 1 calc R
H02C H 0.6186 0.8720 0.5927 0.114 Uiso 1 1 calc R

loop_
_atom_site_aniso_label
_atom_site_aniso_U_11
_atom_site_aniso_U_22
_atom_site_aniso_U_33
_atom_site_aniso_U_23
_atom_site_aniso_U_13
_atom_site_aniso_U_12
S001 0.0556(3) 0.0546(2) 0.03806(18) 0.00205(18) -0.01336(18) -0.0049(2)
O002 0.0549(7) 0.0363(6) 0.0483(6) -0.0018(5) 0.0106(6) -0.0069(6)
N001 0.0372(7) 0.0511(7) 0.0370(6) 0.0038(5) -0.0045(6) -0.0051(6)
O004 0.0907(11) 0.0614(8) 0.0365(6) -0.0085(6) -0.0017(7) -0.0069(8)
C005 0.0458(10) 0.0432(9) 0.0428(8) -0.0098(7) -0.0032(7) -0.0008(7)
C006 0.0352(8) 0.0392(7) 0.0320(6) -0.0001(6) 0.0011(6) -0.0042(6)
C007 0.0538(10) 0.0518(10) 0.0402(8) -0.0035(7) 0.0073(8) 0.0052(8)
C008 0.0417(9) 0.0619(11) 0.0468(8) -0.0151(8) 0.0017(7) -0.0050(9)
C009 0.0492(10) 0.0437(9) 0.0331(7) 0.0056(6) -0.0043(7) 0.0021(7)
C010 0.0639(12) 0.0389(9) 0.0560(10) 0.0007(8) 0.0023(9) -0.0074(9)
C011 0.0415(8) 0.0403(8) 0.0339(6) -0.0022(6) 0.0003(6) -0.0063(7)
C012 0.0785(16) 0.0581(13) 0.0728(13) 0.0082(11) 0.0027(13) -0.0254(12)
C013 0.0511(11) 0.0856(16) 0.0625(12) -0.0269(11) 0.0081(10) -0.0027(11)
C014 0.0706(14) 0.0447(10) 0.0411(8) 0.0070(7) 0.0014(9) -0.0009(9)
C015 0.0612(12) 0.0686(13) 0.0441(8) 0.0026(8) -0.0152(9) -0.0065(10)
C016 0.0439(9) 0.0550(10) 0.0430(8) -0.0035(7) -0.0035(8) 0.0002(8)
C017 0.0777(14) 0.0398(9) 0.0419(8) -0.0051(7) 0.0108(9) 0.0002(9)
C018 0.0556(11) 0.0560(10) 0.0469(8) 0.0020(8) 0.0106(9) -0.0042(9)
C019 0.0827(15) 0.0509(10) 0.0352(8) -0.0032(7) -0.0057(9) -0.0091(10)
C020 0.0433(8) 0.0324(7) 0.0314(6) 0.0004(5) 0.0000(6) -0.0065(6)
C021 0.0527(11) 0.0543(10) 0.0503(9) 0.0046(8) 0.0113(8) 0.0082(9)
C022 0.0499(9) 0.0393(9) 0.0403(7) -0.0006(6) 0.0018(7) 0.0035(8)
C023 0.0727(14) 0.0470(10) 0.0529(10) -0.0013(8) 0.0135(10) 0.0103(10)
C024 0.114(2) 0.0498(11) 0.0638(12) 0.0043(9) 0.0122(14) -0.0167(14)

loop_
_atom_type_symbol
_atom_type_description
_atom_type_scat_dispersion_real
_atom_type_scat_dispersion_imag
_atom_type_scat_source
C C 0.0033 0.0016 'International Tables Vol C Tables 4.2.6.8 and 6.1.1.4'
H H 0.0000 0.0000 'International Tables Vol C Tables 4.2.6.8 and 6.1.1.4'
O O 0.0106 0.0060 'International Tables Vol C Tables 4.2.6.8 and 6.1.1.4'
S S 0.1246 0.1234 'International Tables Vol C Tables 4.2.6.8 and 6.1.1.4'
N N 0.0061 0.0033 'International Tables Vol C Tables 4.2.6.8 and 6.1.1.4'

loop_
_geom_angle_atom_site_label_1
_geom_angle_atom_site_label_2
_geom_angle_atom_site_label_3
_geom_angle
O004 S001 N001 112.04(9)
O004 S001 C009 104.87(10)
N001 S001 C009 97.20(7)
C011 O002 C010 117.50(14)
C006 N001 S001 117.88(11)
C011 C005 C008 126.02(17)
N001 C006 C011 109.20(14)
N001 C006 C020 112.14(13)
C011 C006 C020 111.72(13)
C009 C007 C018 119.56(17)
C013 C008 C005 124.6(2)
C007 C009 C021 120.29(18)
C007 C009 S001 120.17(14)
C021 C009 S001 119.30(15)
O002 C010 C012 108.17(18)
C005 C011 O002 125.50(16)
C005 C011 C006 125.80(16)
O002 C011 C006 108.66(14)
C023 C014 C018 118.13(19)
C023 C014 C024 120.7(2)
C018 C014 C024 121.1(2)
C019 C015 C016 120.3(2)
C015 C016 C020 120.31(19)
C019 C017 C022 120.17(19)
C014 C018 C007 121.6(2)
C015 C019 C017 119.82(18)
C022 C020 C016 118.85(15)
C022 C020 C006 122.92(16)
C016 C020 C006 118.22(15)
C009 C021 C023 119.20(19)
C020 C022 C017 120.52(19)
C014 C023 C021 121.22(19)

loop_
_geom_bond_atom_site_label_1
_geom_bond_atom_site_label_2
_geom_bond_distance
S001 O004 1.4742(17)
S001 N001 1.6679(14)
S001 C009 1.786(2)
O002 C011 1.370(2)
O002 C010 1.434(2)
N001 C006 1.478(2)
C005 C011 1.332(2)
C005 C008 1.447(3)
C006 C011 1.503(2)
C006 C020 1.530(2)
C007 C009 1.380(3)
C007 C018 1.382(3)
C008 C013 1.321(3)
C009 C021 1.387(3)
C010 C012 1.495(3)
C014 C023 1.389(3)
C014 C018 1.383(3)
C014 C024 1.499(3)
C015 C019 1.370(3)
C015 C016 1.389(3)
C016 C020 1.393(3)
C017 C019 1.377(4)
C017 C022 1.392(2)
C020 C022 1.377(3)
C021 C023 1.391(3)
